data_1529469
loop_
_publ_author_name
'Zhang, Dewu'
'Tao, Xiaoyu'
'Chen, Ridao'
'Liu, Jimei'
'Li, Li'
'Fang, Xiaomei'
'Yu, Liyan'
'Dai, Jungui'

_publ_section_title
;
 Pericoannosin A, a Polyketide Synthase-Nonribosomal Peptide Synthetase
 Hybrid Metabolite with New Carbon Skeleton from the Endophytic Fungus
 Periconia sp.
;
_journal_issue 17
_journal_name_full 'Organic letters'
_journal_page_first 4304
_journal_page_last 4307
_journal_paper_doi 10.1021/acs.orglett.5b02123
_journal_volume 17
_journal_year 2015
_chemical_absolute_configuration ad
_chemical_formula_moiety 'C22 H35 N O3'
_chemical_formula_sum 'C22 H35 N O3'
_chemical_formula_weight 361.51
_chemical_name_systematic
; 
 ? 
;
_space_group_IT_number 19
_symmetry_cell_setting orthorhombic
_symmetry_space_group_name_Hall 'P 2ac 2ab'
_symmetry_space_group_name_H-M 'P 21 21 21'
_atom_sites_solution_hydrogens geom
_atom_sites_solution_primary direct
_atom_sites_solution_secondary difmap
_audit_creation_method SHELXL-97
_cell_angle_alpha 90.00
_cell_angle_beta 90.00
_cell_angle_gamma 90.00
_cell_formula_units_Z 4
_cell_length_a 6.212(2)
_cell_length_b 12.231(3)
_cell_length_c 28.133(7)
_cell_measurement_reflns_used 2425
_cell_measurement_temperature 295(2)
_cell_measurement_theta_max 72.0
_cell_measurement_theta_min 27.0
_cell_volume 2137.5(10)
_computing_cell_refinement 'CrystalClear (Rigaku Inc., 2008)'
_computing_data_collection 'CrystalClear (Rigaku Inc., 2008)'
_computing_data_reduction 'CrystalClear (Rigaku Inc., 2008)'
_computing_molecular_graphics 'ORTEPII(Johnson,1976) and PLUTON(Spek,1990)'
_computing_publication_material 'SHELXL97(Sheldrick, 1997)'
_computing_structure_refinement 'SHELXL-97 (Sheldrick, 1997)'
_computing_structure_solution 'SHELXS-97 (Sheldrick, 1990)'
_diffrn_ambient_temperature 295(2)
_diffrn_detector_area_resol_mean 0
_diffrn_measured_fraction_theta_full 0.982
_diffrn_measured_fraction_theta_max 0.982
_diffrn_measurement_device_type CCD
_diffrn_measurement_method \w\k
_diffrn_radiation_monochromator confocal
_diffrn_radiation_source 'fine-focus sealed tube'
_diffrn_radiation_type CuK\a
_diffrn_radiation_wavelength 1.54187
_diffrn_reflns_av_R_equivalents 0.0399
_diffrn_reflns_av_sigmaI/netI 0.0413
_diffrn_reflns_limit_h_max 7
_diffrn_reflns_limit_h_min -5
_diffrn_reflns_limit_k_max 14
_diffrn_reflns_limit_k_min -14
_diffrn_reflns_limit_l_max 31
_diffrn_reflns_limit_l_min -34
_diffrn_reflns_number 11663
_diffrn_reflns_theta_full 72.13
_diffrn_reflns_theta_max 72.13
_diffrn_reflns_theta_min 3.14
_diffrn_standards_decay_% 0
_diffrn_standards_interval_count 0
_diffrn_standards_interval_time 0
_diffrn_standards_number 0
_exptl_absorpt_coefficient_mu 0.577
_exptl_absorpt_correction_T_max 0.859
_exptl_absorpt_correction_T_min 0.774
_exptl_absorpt_correction_type multi-scan
_exptl_crystal_colour Colorless
_exptl_crystal_density_diffrn 1.123
_exptl_crystal_density_method 'not measured'
_exptl_crystal_description Prism
_exptl_crystal_F_000 792
_exptl_crystal_size_max 0.64
_exptl_crystal_size_mid 0.31
_exptl_crystal_size_min 0.22
_refine_diff_density_max 0.296
_refine_diff_density_min -0.232
_refine_diff_density_rms 0.045
_refine_ls_abs_structure_details 'Flack H D (1983), Acta Cryst. A39, 876-881'
_refine_ls_abs_structure_Flack -0.16(17)
_refine_ls_extinction_coef 0.0057(6)
_refine_ls_extinction_expression Fc^*^=kFc[1+0.001xFc^2^\l^3^/sin(2\q)]^-1/4^
_refine_ls_extinction_method SHELXL
_refine_ls_goodness_of_fit_ref 1.044
_refine_ls_hydrogen_treatment mixed
_refine_ls_matrix_type full
_refine_ls_number_parameters 236
_refine_ls_number_reflns 4022
_refine_ls_number_restraints 0
_refine_ls_restrained_S_all 1.044
_refine_ls_R_factor_all 0.0404
_refine_ls_R_factor_gt 0.0391
_refine_ls_shift/su_max 0.015
_refine_ls_shift/su_mean 0.003
_refine_ls_structure_factor_coef Fsqd
_refine_ls_weighting_details 'calc w=1/[\s^2^(Fo^2^)+(0.0747P)^2^+0.0941P] where P=(Fo^2^+2Fc^2^)/3'
_refine_ls_weighting_scheme calc
_refine_ls_wR_factor_gt 0.1037
_refine_ls_wR_factor_ref 0.1049
_reflns_number_gt 3796
_reflns_number_total 4022
_reflns_threshold_expression >2sigma(I)
_cod_data_source_file ol5b02123_si_002.cif
_cod_data_source_block 5443a
_cod_depositor_comments
;
The following automatic conversions were performed:

'_exptl_absorpt_correction_type' value 'Multi-scan' changed to
'multi-scan' according to
/usr/data/users/saulius/crontab/automatic-downloads/rss-feeds/ACS/lib/dictionaries/cif_core.dic
dictionary named 'cif_core.dic' version 2.4.2 from 2011-04-26.

Automatic conversion script
Id: cif_fix_values 3271 2015-04-21 07:52:19Z andrius 

 Adding full bibliography for 1529469--1529470.cif.
;
_cod_database_code 1529469

loop_
_symmetry_equiv_pos_as_xyz
'x, y, z'
'-x+1/2, -y, z+1/2'
'x+1/2, -y+1/2, -z'
'-x, y+1/2, -z+1/2'

loop_
_atom_site_label
_atom_site_type_symbol
_atom_site_fract_x
_atom_site_fract_y
_atom_site_fract_z
_atom_site_U_iso_or_equiv
_atom_site_adp_type
_atom_site_occupancy
_atom_site_symmetry_multiplicity
_atom_site_calc_flag
_atom_site_refinement_flags
N1 N 0.7203(2) -0.23870(11) 0.23997(4) 0.0310(3) Uani 1 1 d .
H1A H 0.6796 -0.2973 0.2543 0.037 Uiso 1 1 calc R
O1 O 0.51411(15) -0.03749(8) 0.15206(3) 0.0209(2) Uani 1 1 d .
O2 O 0.41888(18) 0.05746(8) 0.22059(3) 0.0257(2) Uani 1 1 d .
H2A H 0.3869 0.0078 0.2389 0.039 Uiso 1 1 calc R
O3 O 0.43199(19) -0.13444(9) 0.26237(4) 0.0336(3) Uani 1 1 d .
C1 C 0.6979(3) 0.29431(12) 0.12275(5) 0.0269(3) Uani 1 1 d .
H1C H 0.7171 0.3464 0.1484 0.032 Uiso 1 1 calc R
H1B H 0.8395 0.2712 0.1123 0.032 Uiso 1 1 calc R
C2 C 0.5843(3) 0.34940(12) 0.08233(5) 0.0309(3) Uani 1 1 d .
H2B H 0.6283 0.4194 0.0739 0.037 Uiso 1 1 calc R
C3 C 0.4240(3) 0.30405(12) 0.05772(5) 0.0298(3) Uani 1 1 d .
C4 C 0.3455(2) 0.18955(12) 0.06787(5) 0.0260(3) Uani 1 1 d .
H4A H 0.3295 0.1507 0.0380 0.031 Uiso 1 1 calc R
H4B H 0.2046 0.1937 0.0826 0.031 Uiso 1 1 calc R
C5 C 0.3824(2) 0.02130(11) 0.11866(4) 0.0194(3) Uani 1 1 d .
H5A H 0.2475 0.0423 0.1342 0.023 Uiso 1 1 calc R
C6 C 0.5921(2) 0.02360(11) 0.19120(4) 0.0219(3) Uani 1 1 d .
C7 C 0.7098(2) 0.12582(12) 0.17488(5) 0.0233(3) Uani 1 1 d .
H7A H 0.8417 0.1048 0.1589 0.028 Uiso 1 1 calc R
H7B H 0.7485 0.1692 0.2024 0.028 Uiso 1 1 calc R
C8 C 0.4953(2) 0.12469(11) 0.10012(4) 0.0199(3) Uani 1 1 d .
H8A H 0.6206 0.1021 0.0814 0.024 Uiso 1 1 calc R
C9 C 0.5744(2) 0.19479(11) 0.14149(4) 0.0217(3) Uani 1 1 d .
H9A H 0.4484 0.2211 0.1591 0.026 Uiso 1 1 calc R
C10 C 0.7377(2) -0.05537(12) 0.21887(5) 0.0252(3) Uani 1 1 d .
H10A H 0.8129 -0.0138 0.2436 0.030 Uiso 1 1 calc R
C11 C 0.9066(3) -0.11839(12) 0.18956(5) 0.0296(3) Uani 1 1 d .
H11A H 1.0460 -0.0831 0.1918 0.036 Uiso 1 1 calc R
H11B H 0.8645 -0.1215 0.1564 0.036 Uiso 1 1 calc R
C12 C 0.9160(3) -0.23446(12) 0.21100(5) 0.0292(3) Uani 1 1 d .
H12A H 1.0435 -0.2419 0.2313 0.035 Uiso 1 1 calc R
C13 C 0.6101(3) -0.14612(12) 0.24269(5) 0.0266(3) Uani 1 1 d .
C14 C 0.9106(3) -0.32662(14) 0.17420(6) 0.0389(4) Uani 1 1 d .
H14A H 0.9072 -0.3958 0.1911 0.047 Uiso 1 1 calc R
H14B H 0.7772 -0.3207 0.1565 0.047 Uiso 1 1 calc R
C15 C 1.0954(3) -0.33004(14) 0.13893(6) 0.0361(4) Uani 1 1 d .
H15A H 1.1071 -0.2577 0.1242 0.043 Uiso 1 1 calc R
C16 C 1.3057(4) -0.3552(3) 0.16247(9) 0.0810(9) Uani 1 1 d .
H16A H 1.4179 -0.3567 0.1390 0.121 Uiso 1 1 calc R
H16B H 1.2970 -0.4251 0.1778 0.121 Uiso 1 1 calc R
H16C H 1.3371 -0.2999 0.1857 0.121 Uiso 1 1 calc R
C17 C 1.0524(4) -0.4131(2) 0.09971(8) 0.0637(6) Uani 1 1 d .
H17A H 1.1713 -0.4137 0.0779 0.096 Uiso 1 1 calc R
H17B H 0.9232 -0.3934 0.0831 0.096 Uiso 1 1 calc R
H17C H 1.0357 -0.4844 0.1135 0.096 Uiso 1 1 calc R
C18 C 0.3333(2) -0.05869(11) 0.07928(4) 0.0219(3) Uani 1 1 d .
C19 C 0.5219(2) -0.11923(14) 0.05897(6) 0.0338(4) Uani 1 1 d .
H19A H 0.4731 -0.1679 0.0344 0.051 Uiso 1 1 calc R
H19B H 0.5908 -0.1607 0.0836 0.051 Uiso 1 1 calc R
H19C H 0.6226 -0.0680 0.0458 0.051 Uiso 1 1 calc R
C20 C 0.1349(2) -0.07084(12) 0.06280(5) 0.0244(3) Uani 1 1 d .
H20A H 0.0264 -0.0306 0.0774 0.029 Uiso 1 1 calc R
C21 C 0.0714(3) -0.14488(14) 0.02229(5) 0.0344(4) Uani 1 1 d .
H21A H -0.0810 -0.1396 0.0171 0.052 Uiso 1 1 calc R
H21B H 0.1083 -0.2190 0.0300 0.052 Uiso 1 1 calc R
H21C H 0.1463 -0.1231 -0.0060 0.052 Uiso 1 1 calc R
C22 C 0.3100(3) 0.36189(15) 0.01806(6) 0.0448(4) Uani 1 1 d .
H22A H 0.3697 0.4337 0.0142 0.067 Uiso 1 1 calc R
H22B H 0.1595 0.3676 0.0255 0.067 Uiso 1 1 calc R
H22C H 0.3276 0.3213 -0.0109 0.067 Uiso 1 1 calc R

loop_
_atom_site_aniso_label
_atom_site_aniso_U_11
_atom_site_aniso_U_22
_atom_site_aniso_U_33
_atom_site_aniso_U_23
_atom_site_aniso_U_13
_atom_site_aniso_U_12
N1 0.0389(7) 0.0226(6) 0.0315(6) 0.0089(5) 0.0047(5) 0.0008(6)
O1 0.0280(5) 0.0150(5) 0.0198(4) -0.0013(3) -0.0020(4) -0.0010(4)
O2 0.0375(5) 0.0180(5) 0.0215(4) -0.0011(4) 0.0072(4) -0.0005(4)
O3 0.0437(6) 0.0271(6) 0.0301(5) 0.0066(4) 0.0112(5) 0.0013(5)
C1 0.0354(8) 0.0188(7) 0.0266(6) 0.0013(5) -0.0011(6) -0.0065(6)
C2 0.0468(9) 0.0181(7) 0.0277(7) 0.0036(5) -0.0001(6) -0.0071(7)
C3 0.0417(8) 0.0209(7) 0.0268(6) 0.0029(5) -0.0032(6) 0.0011(7)
C4 0.0313(7) 0.0219(7) 0.0249(6) 0.0019(5) -0.0032(5) -0.0009(6)
C5 0.0216(6) 0.0170(6) 0.0196(5) -0.0011(5) 0.0013(5) 0.0000(5)
C6 0.0293(7) 0.0181(6) 0.0182(5) -0.0018(5) -0.0004(5) -0.0020(6)
C7 0.0296(7) 0.0197(7) 0.0204(6) 0.0002(5) -0.0026(5) -0.0049(6)
C8 0.0250(6) 0.0180(6) 0.0167(5) -0.0001(5) 0.0017(5) -0.0024(5)
C9 0.0277(7) 0.0177(7) 0.0197(6) 0.0000(5) 0.0010(5) -0.0038(5)
C10 0.0332(7) 0.0204(7) 0.0219(6) 0.0020(5) -0.0037(6) -0.0028(6)
C11 0.0306(7) 0.0260(8) 0.0322(7) 0.0080(6) 0.0013(6) -0.0005(7)
C12 0.0316(7) 0.0252(8) 0.0306(7) 0.0065(6) -0.0019(6) -0.0002(6)
C13 0.0378(8) 0.0223(7) 0.0199(6) 0.0030(5) -0.0003(6) -0.0019(6)
C14 0.0359(8) 0.0298(9) 0.0509(9) -0.0062(7) 0.0070(8) -0.0055(7)
C15 0.0381(8) 0.0317(9) 0.0386(8) 0.0013(6) 0.0025(7) -0.0036(7)
C16 0.0415(11) 0.144(3) 0.0573(13) -0.0169(16) -0.0028(10) 0.0191(15)
C17 0.0613(14) 0.0666(15) 0.0634(12) -0.0274(11) 0.0060(11) -0.0032(12)
C18 0.0270(7) 0.0178(7) 0.0210(6) -0.0028(5) 0.0020(5) -0.0021(5)
C19 0.0275(7) 0.0388(9) 0.0349(7) -0.0166(7) -0.0009(6) 0.0029(7)
C20 0.0251(7) 0.0222(7) 0.0259(6) -0.0054(5) 0.0007(5) -0.0010(6)
C21 0.0339(8) 0.0329(8) 0.0365(8) -0.0146(6) -0.0060(6) -0.0015(7)
C22 0.0660(12) 0.0280(9) 0.0404(8) 0.0089(7) -0.0172(9) -0.0019(9)

loop_
_atom_type_symbol
_atom_type_description
_atom_type_scat_dispersion_real
_atom_type_scat_dispersion_imag
_atom_type_scat_source
C C 0.0181 0.0091 'International Tables Vol C Tables 4.2.6.8 and 6.1.1.4'
H H 0.0000 0.0000 'International Tables Vol C Tables 4.2.6.8 and 6.1.1.4'
N N 0.0311 0.0180 'International Tables Vol C Tables 4.2.6.8 and 6.1.1.4'
O O 0.0492 0.0322 'International Tables Vol C Tables 4.2.6.8 and 6.1.1.4'

loop_
_geom_angle_atom_site_label_1
_geom_angle_atom_site_label_2
_geom_angle_atom_site_label_3
_geom_angle
C13 N1 C12 115.51(12)
C13 N1 H1A 122.2
C12 N1 H1A 122.2
C6 O1 C5 116.03(10)
C6 O2 H2A 109.5
C2 C1 C9 112.48(13)
C2 C1 H1C 109.1
C9 C1 H1C 109.1
C2 C1 H1B 109.1
C9 C1 H1B 109.1
H1C C1 H1B 107.8
C3 C2 C1 123.96(14)
C3 C2 H2B 118.0
C1 C2 H2B 118.0
C2 C3 C22 122.89(15)
C2 C3 C4 121.92(13)
C22 C3 C4 115.19(14)
C3 C4 C8 113.49(12)
C3 C4 H4A 108.9
C8 C4 H4A 108.9
C3 C4 H4B 108.9
C8 C4 H4B 108.9
H4A C4 H4B 107.7
O1 C5 C18 105.68(10)
O1 C5 C8 111.91(10)
C18 C5 C8 112.11(10)
O1 C5 H5A 109.0
C18 C5 H5A 109.0
C8 C5 H5A 109.0
O1 C6 O2 110.34(11)
O1 C6 C7 111.33(10)
O2 C6 C7 107.50(11)
O1 C6 C10 105.30(11)
O2 C6 C10 109.57(10)
C7 C6 C10 112.80(12)
C6 C7 C9 112.20(12)
C6 C7 H7A 109.2
C9 C7 H7A 109.2
C6 C7 H7B 109.2
C9 C7 H7B 109.2
H7A C7 H7B 107.9
C4 C8 C9 111.00(11)
C4 C8 C5 110.61(11)
C9 C8 C5 110.50(10)
C4 C8 H8A 108.2
C9 C8 H8A 108.2
C5 C8 H8A 108.2
C7 C9 C8 109.77(11)
C7 C9 C1 112.14(12)
C8 C9 C1 110.18(10)
C7 C9 H9A 108.2
C8 C9 H9A 108.2
C1 C9 H9A 108.2
C13 C10 C6 112.08(12)
C13 C10 C11 103.05(11)
C6 C10 C11 116.40(11)
C13 C10 H10A 108.3
C6 C10 H10A 108.3
C11 C10 H10A 108.3
C10 C11 C12 106.07(12)
C10 C11 H11A 110.5
C12 C11 H11A 110.5
C10 C11 H11B 110.5
C12 C11 H11B 110.5
H11A C11 H11B 108.7
N1 C12 C14 109.38(13)
N1 C12 C11 102.62(12)
C14 C12 C11 114.35(13)
N1 C12 H12A 110.1
C14 C12 H12A 110.1
C11 C12 H12A 110.1
O3 C13 N1 125.63(14)
O3 C13 C10 125.14(13)
N1 C13 C10 109.22(13)
C15 C14 C12 116.46(14)
C15 C14 H14A 108.2
C12 C14 H14A 108.2
C15 C14 H14B 108.2
C12 C14 H14B 108.2
H14A C14 H14B 107.3
C16 C15 C14 112.11(16)
C16 C15 C17 109.66(19)
C14 C15 C17 111.07(16)
C16 C15 H15A 107.9
C14 C15 H15A 107.9
C17 C15 H15A 107.9
C15 C16 H16A 109.5
C15 C16 H16B 109.5
H16A C16 H16B 109.5
C15 C16 H16C 109.5
H16A C16 H16C 109.5
H16B C16 H16C 109.5
C15 C17 H17A 109.5
C15 C17 H17B 109.5
H17A C17 H17B 109.5
C15 C17 H17C 109.5
H17A C17 H17C 109.5
H17B C17 H17C 109.5
C20 C18 C19 122.55(12)
C20 C18 C5 121.15(12)
C19 C18 C5 116.26(12)
C18 C19 H19A 109.5
C18 C19 H19B 109.5
H19A C19 H19B 109.5
C18 C19 H19C 109.5
H19A C19 H19C 109.5
H19B C19 H19C 109.5
C18 C20 C21 125.11(13)
C18 C20 H20A 117.4
C21 C20 H20A 117.4
C20 C21 H21A 109.5
C20 C21 H21B 109.5
H21A C21 H21B 109.5
C20 C21 H21C 109.5
H21A C21 H21C 109.5
H21B C21 H21C 109.5
C3 C22 H22A 109.5
C3 C22 H22B 109.5
H22A C22 H22B 109.5
C3 C22 H22C 109.5
H22A C22 H22C 109.5
H22B C22 H22C 109.5

loop_
_geom_bond_atom_site_label_1
_geom_bond_atom_site_label_2
_geom_bond_distance
N1 C13 1.325(2)
N1 C12 1.465(2)
N1 H1A 0.8600
O1 C6 1.4161(15)
O1 C5 1.4388(16)
O2 C6 1.4187(17)
O2 H2A 0.8200
O3 C13 1.245(2)
C1 C2 1.498(2)
C1 C9 1.5326(19)
C1 H1C 0.9700
C1 H1B 0.9700
C2 C3 1.333(2)
C2 H2B 0.9300
C3 C22 1.499(2)
C3 C4 1.510(2)
C4 C8 1.5225(19)
C4 H4A 0.9700
C4 H4B 0.9700
C5 C18 1.5090(18)
C5 C8 1.5372(18)
C5 H5A 0.9800
C6 C7 1.5193(19)
C6 C10 1.5350(19)
C7 C9 1.5171(19)
C7 H7A 0.9700
C7 H7B 0.9700
C8 C9 1.5268(17)
C8 H8A 0.9800
C9 H9A 0.9800
C10 C13 1.520(2)
C10 C11 1.541(2)
C10 H10A 0.9800
C11 C12 1.543(2)
C11 H11A 0.9700
C11 H11B 0.9700
C12 C14 1.531(2)
C12 H12A 0.9800
C14 C15 1.518(2)
C14 H14A 0.9700
C14 H14B 0.9700
C15 C16 1.497(3)
C15 C17 1.523(3)
C15 H15A 0.9800
C16 H16A 0.9600
C16 H16B 0.9600
C16 H16C 0.9600
C17 H17A 0.9600
C17 H17B 0.9600
C17 H17C 0.9600
C18 C20 1.325(2)
C18 C19 1.499(2)
C19 H19A 0.9600
C19 H19B 0.9600
C19 H19C 0.9600
C20 C21 1.5082(18)
C20 H20A 0.9300
C21 H21A 0.9600
C21 H21B 0.9600
C21 H21C 0.9600
C22 H22A 0.9600
C22 H22B 0.9600
C22 H22C 0.9600
